data_4509684
loop_
_publ_author_name
'Liu, Yang'
'Qi, Yan'
'Lv, Yan-Yan'
'Che, Yun-Xia'
'Zheng, Ji-Min'

_publ_section_title
;
 Polyrotaxane-like and Interpenetrating Metal&#x2212;Organic Frameworks
 (MOFs) Constructed from Biphenyl-4,4&#x2032;-Dicarboxylate and
 Bis(imidazole) Ligand
;
_journal_issue 11
_journal_name_full 'Crystal Growth &amp; Design'
_journal_page_first 4797
_journal_paper_doi 10.1021/cg9006372
_journal_volume 9
_journal_year 2009
_chemical_formula_sum 'C26 H26 Co N4 O4'
_chemical_formula_weight 517.44
_chemical_name_systematic
; 
 ? 
;
_space_group_IT_number 2
_symmetry_cell_setting triclinic
_symmetry_space_group_name_Hall '-P 1'
_symmetry_space_group_name_H-M 'P -1'
_atom_sites_solution_hydrogens geom
_atom_sites_solution_primary direct
_atom_sites_solution_secondary difmap
_audit_creation_method SHELXL-97
_cell_angle_alpha 70.94(3)
_cell_angle_beta 89.63(3)
_cell_angle_gamma 89.69(3)
_cell_formula_units_Z 2
_cell_length_a 8.6600(17)
_cell_length_b 10.165(2)
_cell_length_c 14.866(3)
_cell_measurement_reflns_used 7178
_cell_measurement_temperature 293(2)
_cell_measurement_theta_max 27.52
_cell_measurement_theta_min 3.16
_cell_volume 1236.9(5)
_computing_cell_refinement 'RAXIS-RAPID Auto(Rigaku, 2004)'
_computing_data_collection 'RAXIS-RAPID Auto(Rigaku, 2004)'
_computing_data_reduction 'CrystalStructure(Rigaku/MSC, 2004)'
_computing_molecular_graphics 'SHELXL-97 (Sheldrick, 2001)'
_computing_publication_material 'SHELXL-97 (Sheldrick, 1997)'
_computing_structure_refinement 'SHELXL-97 (Sheldrick, 1997)'
_computing_structure_solution 'SHELXS-97 (Sheldrick, 1997)'
_diffrn_ambient_temperature 298(2)
_diffrn_measured_fraction_theta_full 0.968
_diffrn_measured_fraction_theta_max 0.968
_diffrn_measurement_device_type 'rigaku r-axis rapid IP area detector'
_diffrn_measurement_method '\w scans'
_diffrn_radiation_monochromator graphite
_diffrn_radiation_probe x-ray
_diffrn_radiation_type MoK\a
_diffrn_radiation_wavelength 0.71073
_diffrn_reflns_av_R_equivalents 0.0706
_diffrn_reflns_av_sigmaI/netI 0.0972
_diffrn_reflns_limit_h_max 11
_diffrn_reflns_limit_h_min -10
_diffrn_reflns_limit_k_max 12
_diffrn_reflns_limit_k_min -13
_diffrn_reflns_limit_l_max 19
_diffrn_reflns_limit_l_min -19
_diffrn_reflns_number 12000
_diffrn_reflns_theta_full 27.48
_diffrn_reflns_theta_max 27.48
_diffrn_reflns_theta_min 3.16
_diffrn_source 'rotating anode'
_exptl_absorpt_coefficient_mu 0.733
_exptl_absorpt_correction_T_max 0.8672
_exptl_absorpt_correction_T_min 0.8672
_exptl_absorpt_correction_type multi-scan
_exptl_crystal_density_diffrn 1.389
_exptl_crystal_density_method 'not measured'
_exptl_crystal_description block
_exptl_crystal_F_000 538
_exptl_crystal_size_max 0.20
_exptl_crystal_size_mid 0.20
_exptl_crystal_size_min 0.20
_refine_diff_density_max 0.358
_refine_diff_density_min -0.376
_refine_diff_density_rms 0.078
_refine_ls_extinction_method none
_refine_ls_goodness_of_fit_ref 1.021
_refine_ls_hydrogen_treatment constr
_refine_ls_matrix_type full
_refine_ls_number_parameters 316
_refine_ls_number_reflns 5503
_refine_ls_number_restraints 0
_refine_ls_restrained_S_all 1.021
_refine_ls_R_factor_all 0.1138
_refine_ls_R_factor_gt 0.0633
_refine_ls_shift/su_max 0.001
_refine_ls_shift/su_mean 0.000
_refine_ls_structure_factor_coef Fsqd
_refine_ls_weighting_details 'calc w=1/[\s^2^(Fo^2^)+(0.0623P)^2^+0.3297P] where P=(Fo^2^+2Fc^2^)/3'
_refine_ls_weighting_scheme calc
_refine_ls_wR_factor_gt 0.1362
_refine_ls_wR_factor_ref 0.1585
_reflns_number_gt 3324
_reflns_number_total 5503
_reflns_threshold_expression >2sigma(I)
_cod_data_source_file cg9006372sup1.cif
_cod_data_source_block shelxl
_cod_depositor_comments
;
The following automatic conversions were performed:

'_symmetry_cell_setting' value 'Triclinic' changed to 'triclinic'
according to /home/saulius/struct/CIF-dictionaries/cif_core.dic
dictionary named 'cif_core.dic' version 2.4.2 from 2011-04-26.

Automatic conversion script
Id: cif_fix_values 1891 2012-01-12 08:04:46Z andrius 
;
_cod_original_cell_volume 1236.9(4)
_cod_original_sg_symbol_H-M P-1
_cod_database_code 4509684

loop_
_symmetry_equiv_pos_as_xyz
'x, y, z'
'-x, -y, -z'

loop_
_atom_site_label
_atom_site_type_symbol
_atom_site_fract_x
_atom_site_fract_y
_atom_site_fract_z
_atom_site_U_iso_or_equiv
_atom_site_adp_type
_atom_site_occupancy
_atom_site_symmetry_multiplicity
_atom_site_calc_flag
_atom_site_refinement_flags
C1 C -0.5731(6) 0.2653(7) -0.0253(4) 0.105(2) Uani 1 1 d .
H1 H -0.6555 0.3003 0.0005 0.126 Uiso 1 1 calc R
C2 C -0.5508(6) 0.2792(6) -0.1166(4) 0.0966(18) Uani 1 1 d .
H2 H -0.6175 0.3257 -0.1656 0.116 Uiso 1 1 calc R
C3 C -0.3641(5) 0.1625(5) -0.0419(3) 0.0605(10) Uani 1 1 d .
H3 H -0.2737 0.1103 -0.0271 0.073 Uiso 1 1 calc R
C4 C -0.4279(6) 0.1432(5) 0.1261(3) 0.0793(14) Uani 1 1 d .
H4A H -0.3411 0.0792 0.1418 0.095 Uiso 1 1 calc R
H4B H -0.5188 0.0935 0.1578 0.095 Uiso 1 1 calc R
C5 C -0.3967(6) 0.2652(5) 0.1629(3) 0.0808(14) Uani 1 1 d .
H5A H -0.2956 0.3040 0.1415 0.097 Uiso 1 1 calc R
H5B H -0.4732 0.3377 0.1376 0.097 Uiso 1 1 calc R
C6 C -0.4032(7) 0.2162(6) 0.2683(4) 0.0995(18) Uani 1 1 d .
H6A H -0.3275 0.1425 0.2922 0.119 Uiso 1 1 calc R
H6B H -0.5043 0.1764 0.2884 0.119 Uiso 1 1 calc R
C7 C -0.3738(6) 0.3274(6) 0.3134(4) 0.0948(18) Uani 1 1 d .
H7A H -0.4389 0.4074 0.2830 0.114 Uiso 1 1 calc R
H7B H -0.4029 0.2918 0.3801 0.114 Uiso 1 1 calc R
C8 C -0.2123(5) 0.3724(5) 0.3059(4) 0.0834(15) Uani 1 1 d .
H8A H -0.1892 0.4261 0.2402 0.100 Uiso 1 1 calc R
H8B H -0.1455 0.2912 0.3240 0.100 Uiso 1 1 calc R
C9 C -0.1790(5) 0.4607(5) 0.3692(4) 0.0715(12) Uani 1 1 d .
H9A H -0.2435 0.5434 0.3498 0.086 Uiso 1 1 calc R
H9B H -0.2050 0.4081 0.4346 0.086 Uiso 1 1 calc R
C10 C 0.0450(4) 0.6189(4) 0.3063(3) 0.0536(9) Uani 1 1 d .
H10 H -0.0123 0.6887 0.2631 0.064 Uiso 1 1 calc R
C11 C 0.1028(6) 0.4267(5) 0.4140(4) 0.0786(14) Uani 1 1 d .
H11 H 0.0959 0.3388 0.4594 0.094 Uiso 1 1 calc R
C12 C 0.2317(5) 0.5019(4) 0.3865(3) 0.0709(13) Uani 1 1 d .
H12 H 0.3301 0.4748 0.4104 0.085 Uiso 1 1 calc R
C13 C 0.1440(5) 0.9986(4) 0.1755(3) 0.0561(10) Uani 1 1 d .
C14 C 0.0949(4) 1.1470(4) 0.1270(3) 0.0517(9) Uani 1 1 d .
C15 C 0.0243(5) 1.1829(4) 0.0398(3) 0.0676(12) Uani 1 1 d .
H15 H 0.0005 1.1138 0.0137 0.081 Uiso 1 1 calc R
C16 C -0.0118(5) 1.3197(4) -0.0097(3) 0.0706(12) Uani 1 1 d .
H16 H -0.0585 1.3411 -0.0690 0.085 Uiso 1 1 calc R
C17 C 0.0196(4) 1.4266(4) 0.0266(3) 0.0495(9) Uani 1 1 d .
C18 C 0.0911(5) 1.3876(4) 0.1148(3) 0.0606(10) Uani 1 1 d .
H18 H 0.1147 1.4560 0.1414 0.073 Uiso 1 1 calc R
C19 C 0.1280(5) 1.2522(4) 0.1640(3) 0.0599(10) Uani 1 1 d .
H19 H 0.1758 1.2306 0.2229 0.072 Uiso 1 1 calc R
C20 C 0.5321(5) 0.7983(4) 0.3893(3) 0.0570(10) Uani 1 1 d .
C21 C 0.6732(4) 0.8528(4) 0.4237(3) 0.0479(9) Uani 1 1 d .
C22 C 0.6668(4) 0.8921(4) 0.5036(3) 0.0570(10) Uani 1 1 d .
H22 H 0.5755 0.8794 0.5387 0.068 Uiso 1 1 calc R
C23 C 0.7923(4) 0.9500(4) 0.5334(3) 0.0558(10) Uani 1 1 d .
H23 H 0.7833 0.9768 0.5874 0.067 Uiso 1 1 calc R
C24 C 0.9319(4) 0.9688(3) 0.4842(2) 0.0432(8) Uani 1 1 d .
C25 C 0.9383(4) 0.9269(4) 0.4039(3) 0.0549(10) Uani 1 1 d .
H25 H 1.0306 0.9355 0.3702 0.066 Uiso 1 1 calc R
C26 C 0.8108(4) 0.8729(4) 0.3733(3) 0.0575(10) Uani 1 1 d .
H26 H 0.8175 0.8497 0.3178 0.069 Uiso 1 1 calc R
Co1 Co 0.33404(5) 0.78781(5) 0.25585(4) 0.04689(19) Uani 1 1 d .
N1 N -0.4164(4) 0.2159(4) -0.1284(2) 0.0586(9) Uani 1 1 d .
N2 N -0.4520(4) 0.1899(4) 0.0228(2) 0.0651(9) Uani 1 1 d .
N3 N -0.0150(4) 0.5021(3) 0.3635(2) 0.0571(8) Uani 1 1 d .
N4 N 0.1952(3) 0.6251(3) 0.3175(2) 0.0508(8) Uani 1 1 d .
O1 O 0.0861(4) 0.9049(3) 0.1508(2) 0.0712(8) Uani 1 1 d .
O2 O 0.2499(3) 0.9763(3) 0.23770(19) 0.0605(7) Uani 1 1 d .
O3 O 0.5430(3) 0.7773(3) 0.3101(2) 0.0648(8) Uani 1 1 d .
O4 O 0.4111(3) 0.7815(4) 0.4357(2) 0.0881(11) Uani 1 1 d .

loop_
_atom_site_aniso_label
_atom_site_aniso_U_11
_atom_site_aniso_U_22
_atom_site_aniso_U_33
_atom_site_aniso_U_23
_atom_site_aniso_U_13
_atom_site_aniso_U_12
C1 0.086(4) 0.171(6) 0.064(4) -0.048(4) 0.006(3) 0.035(4)
C2 0.076(3) 0.146(5) 0.064(3) -0.030(3) -0.001(2) 0.034(3)
C3 0.060(2) 0.074(3) 0.055(3) -0.031(2) -0.0006(19) -0.0088(19)
C4 0.096(3) 0.098(4) 0.050(3) -0.031(3) 0.006(2) -0.028(3)
C5 0.102(4) 0.084(4) 0.057(3) -0.022(3) 0.004(2) -0.030(3)
C6 0.127(4) 0.113(5) 0.065(3) -0.036(3) 0.001(3) -0.043(3)
C7 0.091(4) 0.132(5) 0.076(4) -0.054(3) 0.014(3) -0.040(3)
C8 0.070(3) 0.096(4) 0.103(4) -0.058(3) 0.019(3) -0.024(3)
C9 0.064(3) 0.073(3) 0.083(3) -0.033(3) 0.005(2) -0.018(2)
C10 0.057(2) 0.050(2) 0.053(2) -0.0157(19) -0.0016(17) -0.0051(17)
C11 0.085(3) 0.054(3) 0.077(3) 0.007(2) -0.015(2) -0.014(2)
C12 0.062(3) 0.057(3) 0.078(3) -0.002(2) -0.013(2) -0.001(2)
C13 0.060(2) 0.048(2) 0.054(3) -0.0095(19) 0.0159(19) -0.0022(18)
C14 0.052(2) 0.046(2) 0.053(2) -0.0110(18) 0.0071(17) -0.0006(16)
C15 0.081(3) 0.041(2) 0.083(3) -0.022(2) -0.025(2) 0.0015(19)
C16 0.087(3) 0.050(3) 0.074(3) -0.019(2) -0.029(2) 0.002(2)
C17 0.050(2) 0.044(2) 0.054(2) -0.0141(18) 0.0026(16) 0.0003(15)
C18 0.086(3) 0.047(2) 0.053(3) -0.022(2) 0.000(2) 0.0050(19)
C19 0.083(3) 0.055(3) 0.041(2) -0.0147(19) -0.0020(18) 0.011(2)
C20 0.063(3) 0.057(3) 0.053(3) -0.019(2) -0.0079(19) -0.0022(18)
C21 0.054(2) 0.046(2) 0.042(2) -0.0128(17) -0.0063(16) -0.0019(16)
C22 0.053(2) 0.071(3) 0.055(3) -0.031(2) 0.0097(17) -0.0093(18)
C23 0.058(2) 0.070(3) 0.049(2) -0.034(2) 0.0079(17) -0.0070(19)
C24 0.053(2) 0.038(2) 0.038(2) -0.0118(16) 0.0042(15) -0.0051(14)
C25 0.055(2) 0.070(3) 0.047(2) -0.029(2) 0.0091(16) -0.0133(18)
C26 0.064(2) 0.074(3) 0.043(2) -0.031(2) 0.0038(17) -0.0061(19)
Co1 0.0472(3) 0.0485(3) 0.0446(3) -0.0146(2) 0.00036(19) -0.0048(2)
N1 0.0561(19) 0.074(2) 0.047(2) -0.0207(17) 0.0021(14) 0.0002(16)
N2 0.068(2) 0.084(3) 0.048(2) -0.0270(19) 0.0064(16) -0.0160(18)
N3 0.063(2) 0.051(2) 0.058(2) -0.0169(17) 0.0009(16) -0.0167(15)
N4 0.0518(19) 0.0491(19) 0.051(2) -0.0156(15) -0.0029(13) -0.0032(13)
O1 0.095(2) 0.0440(17) 0.069(2) -0.0108(15) -0.0021(16) -0.0027(14)
O2 0.0738(18) 0.0555(17) 0.0480(17) -0.0111(13) -0.0037(13) 0.0075(13)
O3 0.0598(16) 0.081(2) 0.062(2) -0.0354(16) -0.0072(13) -0.0032(14)
O4 0.0621(19) 0.131(3) 0.091(3) -0.063(2) 0.0097(17) -0.0260(19)

loop_
_atom_type_symbol
_atom_type_description
_atom_type_scat_dispersion_real
_atom_type_scat_dispersion_imag
_atom_type_scat_source
C C 0.0033 0.0016 'International Tables Vol C Tables 4.2.6.8 and 6.1.1.4'
H H 0.0000 0.0000 'International Tables Vol C Tables 4.2.6.8 and 6.1.1.4'
N N 0.0061 0.0033 'International Tables Vol C Tables 4.2.6.8 and 6.1.1.4'
O O 0.0106 0.0060 'International Tables Vol C Tables 4.2.6.8 and 6.1.1.4'
Co Co 0.3494 0.9721 'International Tables Vol C Tables 4.2.6.8 and 6.1.1.4'

loop_
_geom_angle_atom_site_label_1
_geom_angle_atom_site_label_2
_geom_angle_atom_site_label_3
_geom_angle
_geom_angle_site_symmetry_3
C2 C1 N2 106.5(4) .
C2 C1 H1 126.8 .
N2 C1 H1 126.8 .
C1 C2 N1 110.6(5) .
C1 C2 H2 124.7 .
N1 C2 H2 124.7 .
N1 C3 N2 113.5(4) .
N1 C3 H3 123.3 .
N2 C3 H3 123.3 .
N2 C4 C5 112.1(4) .
N2 C4 H4A 109.2 .
C5 C4 H4A 109.2 .
N2 C4 H4B 109.2 .
C5 C4 H4B 109.2 .
H4A C4 H4B 107.9 .
C6 C5 C4 109.8(4) .
C6 C5 H5A 109.7 .
C4 C5 H5A 109.7 .
C6 C5 H5B 109.7 .
C4 C5 H5B 109.7 .
H5A C5 H5B 108.2 .
C5 C6 C7 114.9(5) .
C5 C6 H6A 108.5 .
C7 C6 H6A 108.5 .
C5 C6 H6B 108.5 .
C7 C6 H6B 108.5 .
H6A C6 H6B 107.5 .
C8 C7 C6 113.1(5) .
C8 C7 H7A 109.0 .
C6 C7 H7A 109.0 .
C8 C7 H7B 109.0 .
C6 C7 H7B 109.0 .
H7A C7 H7B 107.8 .
C7 C8 C9 111.8(4) .
C7 C8 H8A 109.3 .
C9 C8 H8A 109.3 .
C7 C8 H8B 109.3 .
C9 C8 H8B 109.3 .
H8A C8 H8B 107.9 .
N3 C9 C8 111.5(4) .
N3 C9 H9A 109.3 .
C8 C9 H9A 109.3 .
N3 C9 H9B 109.3 .
C8 C9 H9B 109.3 .
H9A C9 H9B 108.0 .
N4 C10 N3 112.2(4) .
N4 C10 H10 123.9 .
N3 C10 H10 123.9 .
C12 C11 N3 107.4(4) .
C12 C11 H11 126.3 .
N3 C11 H11 126.3 .
C11 C12 N4 109.0(4) .
C11 C12 H12 125.5 .
N4 C12 H12 125.5 .
O1 C13 O2 122.8(4) .
O1 C13 C14 119.5(4) .
O2 C13 C14 117.7(4) .
C15 C14 C19 118.0(4) .
C15 C14 C13 119.6(4) .
C19 C14 C13 122.2(4) .
C14 C15 C16 121.0(4) .
C14 C15 H15 119.5 .
C16 C15 H15 119.5 .
C15 C16 C17 121.8(4) .
C15 C16 H16 119.1 .
C17 C16 H16 119.1 .
C18 C17 C16 116.1(4) .
C18 C17 C17 122.2(4) 2_585
C16 C17 C17 121.7(5) 2_585
C19 C18 C17 122.4(4) .
C19 C18 H18 118.8 .
C17 C18 H18 118.8 .
C18 C19 C14 120.7(4) .
C18 C19 H19 119.7 .
C14 C19 H19 119.7 .
O4 C20 O3 122.9(4) .
O4 C20 C21 120.1(4) .
O3 C20 C21 117.0(4) .
C22 C21 C26 117.6(3) .
C22 C21 C20 120.7(3) .
C26 C21 C20 121.5(4) .
C21 C22 C23 121.8(3) .
C21 C22 H22 119.1 .
C23 C22 H22 119.1 .
C22 C23 C24 121.1(4) .
C22 C23 H23 119.4 .
C24 C23 H23 119.4 .
C23 C24 C25 116.8(3) .
C23 C24 C24 121.5(4) 2_776
C25 C24 C24 121.7(4) 2_776
C26 C25 C24 121.5(3) .
C26 C25 H25 119.3 .
C24 C25 H25 119.3 .
C25 C26 C21 121.1(4) .
C25 C26 H26 119.5 .
C21 C26 H26 119.5 .
O3 Co1 O2 108.07(13) .
O3 Co1 N4 115.99(13) .
O2 Co1 N4 117.35(12) .
O3 Co1 N1 92.83(13) 2_565
O2 Co1 N1 108.05(13) 2_565
N4 Co1 N1 111.66(13) 2_565
C3 N1 C2 103.5(4) .
C3 N1 Co1 132.1(3) 2_565
C2 N1 Co1 124.4(3) 2_565
C3 N2 C1 105.9(4) .
C3 N2 C4 127.2(4) .
C1 N2 C4 126.8(4) .
C10 N3 C11 106.7(3) .
C10 N3 C9 126.6(4) .
C11 N3 C9 126.7(4) .
C10 N4 C12 104.6(3) .
C10 N4 Co1 127.0(3) .
C12 N4 Co1 128.1(3) .
C13 O2 Co1 107.3(3) .
C20 O3 Co1 108.4(2) .

loop_
_geom_bond_atom_site_label_1
_geom_bond_atom_site_label_2
_geom_bond_distance
_geom_bond_site_symmetry_2
C1 C2 1.331(7) .
C1 N2 1.357(6) .
C1 H1 0.9300 .
C2 N1 1.365(5) .
C2 H2 0.9300 .
C3 N1 1.306(5) .
C3 N2 1.321(5) .
C3 H3 0.9300 .
C4 N2 1.468(5) .
C4 C5 1.536(6) .
C4 H4A 0.9700 .
C4 H4B 0.9700 .
C5 C6 1.482(6) .
C5 H5A 0.9700 .
C5 H5B 0.9700 .
C6 C7 1.515(7) .
C6 H6A 0.9700 .
C6 H6B 0.9700 .
C7 C8 1.466(6) .
C7 H7A 0.9700 .
C7 H7B 0.9700 .
C8 C9 1.527(6) .
C8 H8A 0.9700 .
C8 H8B 0.9700 .
C9 N3 1.477(5) .
C9 H9A 0.9700 .
C9 H9B 0.9700 .
C10 N4 1.317(4) .
C10 N3 1.321(5) .
C10 H10 0.9300 .
C11 C12 1.340(6) .
C11 N3 1.348(5) .
C11 H11 0.9300 .
C12 N4 1.372(5) .
C12 H12 0.9300 .
C13 O1 1.237(5) .
C13 O2 1.272(5) .
C13 C14 1.504(5) .
C14 C15 1.374(6) .
C14 C19 1.385(5) .
C15 C16 1.380(6) .
C15 H15 0.9300 .
C16 C17 1.390(5) .
C16 H16 0.9300 .
C17 C18 1.389(5) .
C17 C17 1.482(7) 2_585
C18 C19 1.368(5) .
C18 H18 0.9300 .
C19 H19 0.9300 .
C20 O4 1.232(5) .
C20 O3 1.266(5) .
C20 C21 1.503(5) .
C21 C22 1.373(5) .
C21 C26 1.384(5) .
C22 C23 1.381(5) .
C22 H22 0.9300 .
C23 C24 1.391(5) .
C23 H23 0.9300 .
C24 C25 1.393(5) .
C24 C24 1.492(6) 2_776
C25 C26 1.379(5) .
C25 H25 0.9300 .
C26 H26 0.9300 .
Co1 O3 1.974(3) .
Co1 O2 1.981(3) .
Co1 N4 2.010(3) .
Co1 N1 2.032(3) 2_565
N1 Co1 2.032(3) 2_565

loop_
_geom_torsion_atom_site_label_1
_geom_torsion_atom_site_label_2
_geom_torsion_atom_site_label_3
_geom_torsion_atom_site_label_4
_geom_torsion
_geom_torsion_site_symmetry_1
_geom_torsion_site_symmetry_4
N2 C1 C2 N1 -0.8(7) . .
N2 C4 C5 C6 169.2(4) . .
C4 C5 C6 C7 179.9(5) . .
C5 C6 C7 C8 -71.3(7) . .
C6 C7 C8 C9 -168.0(5) . .
C7 C8 C9 N3 178.3(4) . .
N3 C11 C12 N4 -0.6(6) . .
O1 C13 C14 C15 -19.1(5) . .
O2 C13 C14 C15 157.5(4) . .
O1 C13 C14 C19 165.6(4) . .
O2 C13 C14 C19 -17.8(5) . .
C19 C14 C15 C16 0.3(6) . .
C13 C14 C15 C16 -175.2(4) . .
C14 C15 C16 C17 -0.8(7) . .
C15 C16 C17 C18 0.8(6) . .
C15 C16 C17 C17 -179.8(4) . 2_585
C16 C17 C18 C19 -0.4(6) . .
C17 C17 C18 C19 -179.8(4) 2_585 .
C17 C18 C19 C14 0.0(6) . .
C15 C14 C19 C18 0.1(6) . .
C13 C14 C19 C18 175.4(3) . .
O4 C20 C21 C22 -3.9(6) . .
O3 C20 C21 C22 173.2(4) . .
O4 C20 C21 C26 -179.9(4) . .
O3 C20 C21 C26 -2.9(6) . .
C26 C21 C22 C23 0.1(6) . .
C20 C21 C22 C23 -176.1(4) . .
C21 C22 C23 C24 -1.0(6) . .
C22 C23 C24 C25 0.1(6) . .
C22 C23 C24 C24 -179.9(4) . 2_776
C23 C24 C25 C26 1.8(6) . .
C24 C24 C25 C26 -178.2(4) 2_776 .
C24 C25 C26 C21 -2.8(6) . .
C22 C21 C26 C25 1.8(6) . .
C20 C21 C26 C25 178.0(4) . .
N2 C3 N1 C2 -1.6(5) . .
N2 C3 N1 Co1 179.3(3) . 2_565
C1 C2 N1 C3 1.5(6) . .
C1 C2 N1 Co1 -179.4(4) . 2_565
N1 C3 N2 C1 1.2(5) . .
N1 C3 N2 C4 178.6(4) . .
C2 C1 N2 C3 -0.1(6) . .
C2 C1 N2 C4 -177.6(5) . .
C5 C4 N2 C3 115.2(5) . .
C5 C4 N2 C1 -67.9(6) . .
N4 C10 N3 C11 -1.0(5) . .
N4 C10 N3 C9 -179.5(4) . .
C12 C11 N3 C10 0.9(5) . .
C12 C11 N3 C9 179.5(4) . .
C8 C9 N3 C10 93.6(5) . .
C8 C9 N3 C11 -84.7(6) . .
N3 C10 N4 C12 0.6(5) . .
N3 C10 N4 Co1 -174.0(3) . .
C11 C12 N4 C10 0.0(5) . .
C11 C12 N4 Co1 174.5(3) . .
O3 Co1 N4 C10 166.6(3) . .
O2 Co1 N4 C10 36.7(4) . .
N1 Co1 N4 C10 -88.8(3) 2_565 .
O3 Co1 N4 C12 -6.8(4) . .
O2 Co1 N4 C12 -136.7(4) . .
N1 Co1 N4 C12 97.8(4) 2_565 .
O1 C13 O2 Co1 14.8(5) . .
C14 C13 O2 Co1 -161.7(3) . .
O3 Co1 O2 C13 158.4(2) . .
N4 Co1 O2 C13 -68.2(3) . .
N1 Co1 O2 C13 59.1(3) 2_565 .
O4 C20 O3 Co1 21.4(5) . .
C21 C20 O3 Co1 -155.5(3) . .
O2 Co1 O3 C20 60.5(3) . .
N4 Co1 O3 C20 -73.7(3) . .
N1 Co1 O3 C20 170.5(3) 2_565 .
